data_2107044
loop_
_publ_author_name
'Lindqvist, O.'
'Moret, J.'

_publ_section_title
;
 The crystal structure of ditellurium pentoxide, Te2 O5
;
_journal_name_full 'Acta Crystallographica B (24,1968-38,1982)'
_journal_page_first 643
_journal_page_last 650
_journal_volume 29
_journal_year 1973
_chemical_formula_sum 'O5 Te2'
_chemical_name_systematic 'Te2 O5'
_space_group_IT_number 4
_symmetry_space_group_name_Hall 'P 2yb'
_symmetry_space_group_name_H-M 'P 1 21 1'
_cell_angle_alpha 90
_cell_angle_beta 104.82
_cell_angle_gamma 90
_cell_formula_units_Z 2
_cell_length_a 5.368
_cell_length_b 4.696
_cell_length_c 7.955
_cell_volume 193.860
_citation_journal_id_ASTM ACBCAR
_cod_data_source_file Lindqvist_ACBCAR_1973_650.cif
_cod_data_source_block O5Te2
_cod_original_cell_volume 193.8598
_cod_database_code 2107044

loop_
_symmetry_equiv_pos_as_xyz
x,y,z
-x,y+1/2,-z

loop_
_atom_site_label
_atom_site_type_symbol
_atom_site_fract_x
_atom_site_fract_y
_atom_site_fract_z
_atom_site_occupancy
_atom_site_U_iso_or_equiv
Te1 Te+6 0.25722 0 0.01238 1 0.0
O1 O-2 0.1635 0.2039 0.7948 1 0.0
O2 O-2 0.0377 0.2705 0.0988 1 0.0
O4 O-2 0.6607 0.3273 0.7717 1 0.0
Te2 Te+4 0.14156 0.61299 0.38171 1 0.0
O3 O-2 0.5355 0.2659 0.0935 1 0.0
O5 O-2 0.8713 0.4679 0.5082 1 0.0
